data_2210707
loop_
_publ_author_name
'Qiu, Xiao-Yang'
'Ma, Ji-Long'
'Liu, Wei-Sheng'

_publ_section_title
;
 3-(2-Chlorophenyl)-1,5-bis(4-nitrophenyl)pentane-1,5-dione
;
_journal_coeditor_code LH2177
_journal_issue 10
_journal_name_full 'Acta Crystallographica Section E'
_journal_page_first o4565
_journal_page_last o4566
_journal_paper_doi 10.1107/S1600536806037512
_journal_volume 62
_journal_year 2006
_chemical_formula_iupac 'C23 H17 Cl N2 O6'
_chemical_formula_moiety 'C23 H17 Cl N2 O6'
_chemical_formula_sum 'C23 H17 Cl N2 O6'
_chemical_formula_weight 452.84
_chemical_name_systematic
;
3-(2-chlorophenyl)-1,5-bis(4-nitrophenyl)pentane-1,5-dione
;
_space_group_IT_number 19
_symmetry_cell_setting orthorhombic
_symmetry_space_group_name_Hall 'P 2ac 2ab'
_symmetry_space_group_name_H-M 'P 21 21 21'
_atom_sites_solution_hydrogens geom
_atom_sites_solution_primary direct
_atom_sites_solution_secondary difmap
_audit_creation_method SHELXL-97
_cell_angle_alpha 90.00
_cell_angle_beta 90.00
_cell_angle_gamma 90.00
_cell_formula_units_Z 4
_cell_length_a 5.7697(7)
_cell_length_b 14.545(2)
_cell_length_c 24.681(3)
_cell_measurement_reflns_used 4067
_cell_measurement_temperature 298(2)
_cell_measurement_theta_max 26
_cell_measurement_theta_min 4.2
_cell_volume 2071.2(5)
_computing_cell_refinement 'SAINT (Bruker, 1998)'
_computing_data_collection 'SMART (Bruker, 1998)'
_computing_data_reduction SAINT
_computing_molecular_graphics 'SHELXTL (Sheldrick, 1997b)'
_computing_publication_material SHELXTL
_computing_structure_refinement 'SHELXL97 (Sheldrick, 1997a)'
_computing_structure_solution 'SHELXS97 (Sheldrick, 1997a)'
_diffrn_ambient_temperature 298(2)
_diffrn_measured_fraction_theta_full 0.990
_diffrn_measured_fraction_theta_max 0.990
_diffrn_measurement_device_type 'Bruker SMART APEX area-detector'
_diffrn_measurement_method \w
_diffrn_radiation_monochromator graphite
_diffrn_radiation_source 'fine-focus sealed tube'
_diffrn_radiation_type MoK\a
_diffrn_radiation_wavelength 0.71073
_diffrn_reflns_av_R_equivalents 0.0337
_diffrn_reflns_av_sigmaI/netI 0.0442
_diffrn_reflns_limit_h_max 7
_diffrn_reflns_limit_h_min -5
_diffrn_reflns_limit_k_max 18
_diffrn_reflns_limit_k_min -17
_diffrn_reflns_limit_l_max 27
_diffrn_reflns_limit_l_min -32
_diffrn_reflns_number 12428
_diffrn_reflns_theta_full 27.58
_diffrn_reflns_theta_max 27.58
_diffrn_reflns_theta_min 1.63
_diffrn_standards_decay_% 0
_diffrn_standards_interval_count 97
_diffrn_standards_number 3
_exptl_absorpt_coefficient_mu 0.229
_exptl_absorpt_correction_T_max 0.980
_exptl_absorpt_correction_T_min 0.949
_exptl_absorpt_correction_type multi-scan
_exptl_absorpt_process_details '(SADABS; Sheldrick, 1996)'
_exptl_crystal_colour brown
_exptl_crystal_density_diffrn 1.452
_exptl_crystal_density_method 'not measured'
_exptl_crystal_description block
_exptl_crystal_F_000 936
_exptl_crystal_size_max 0.37
_exptl_crystal_size_mid 0.18
_exptl_crystal_size_min 0.07
_refine_diff_density_max 0.153
_refine_diff_density_min -0.223
_refine_ls_abs_structure_details 'Flack (1983), 1989 Friedel pairs'
_refine_ls_abs_structure_Flack -0.03(7)
_refine_ls_extinction_method none
_refine_ls_goodness_of_fit_ref 0.989
_refine_ls_hydrogen_treatment mixed
_refine_ls_matrix_type full
_refine_ls_number_parameters 293
_refine_ls_number_reflns 4738
_refine_ls_number_restraints 0
_refine_ls_restrained_S_all 0.989
_refine_ls_R_factor_all 0.0719
_refine_ls_R_factor_gt 0.0439
_refine_ls_shift/su_max 0.001
_refine_ls_shift/su_mean 0.000
_refine_ls_structure_factor_coef Fsqd
_refine_ls_weighting_details 'calc w=1/[\s^2^(Fo^2^)+(0.0582P)^2^] where P=(Fo^2^+2Fc^2^)/3'
_refine_ls_weighting_scheme calc
_refine_ls_wR_factor_gt 0.1000
_refine_ls_wR_factor_ref 0.1152
_reflns_number_gt 3298
_reflns_number_total 4738
_reflns_threshold_expression I>2\s(I)
_cod_data_source_file lh2177.cif
_cod_data_source_block I
_cod_depositor_comments
;
The following automatic conversions were performed:
'_symmetry_cell_setting' value 'Orthorhombic' changed to 'orthorhombic'
according to '/home/saulius/struct/CIF-dictionaries/cif_core.dic'
dictionary named 'cif_core.dic' version 2.4.1 from 2010-06-29.

Automatic conversion script
Id: cif_fix_enum 1527 2010-12-29 10:47:43Z saulius 

The following automatic conversions were performed:

'_symmetry_cell_setting' value 'Orthorhombic' changed to
'orthorhombic' according to
/home/saulius/struct/CIF-dictionaries/cif_core.dic dictionary named
'cif_core.dic' version 2.4.1 from 2010-06-29.

Automatic conversion script
Id: cif_fix_values 1715 2011-07-08 13:25:40Z adriana 
;
_cod_original_sg_symbol_Hall 'P 2ac 2ab '
_cod_original_sg_symbol_H-M 'P 21 21 21 '
_cod_database_code 2210707
_cod_database_fobs_code 2210707

loop_
_symmetry_equiv_pos_as_xyz
'x, y, z'
'-x+1/2, -y, z+1/2'
'-x, y+1/2, -z+1/2'
'x+1/2, -y+1/2, -z'

loop_
_atom_site_type_symbol
_atom_site_label
_atom_site_fract_x
_atom_site_fract_y
_atom_site_fract_z
_atom_site_U_iso_or_equiv
_atom_site_adp_type
_atom_site_calc_flag
_atom_site_refinement_flags
_atom_site_occupancy
Cl Cl1 0.14815(14) -0.04613(5) 1.00599(3) 0.0710(2) Uani d . 1
N N1 0.8854(4) 0.41527(16) 0.72148(9) 0.0548(6) Uani d . 1
O O1 0.7887(4) 0.48983(13) 0.71832(8) 0.0687(6) Uani d . 1
C C1 0.5069(4) 0.06196(14) 0.97354(10) 0.0417(5) Uani d . 1
N N2 1.1534(4) -0.47296(15) 0.85618(10) 0.0552(6) Uani d . 1
O O2 1.0718(4) 0.39760(15) 0.69985(8) 0.0733(6) Uani d . 1
C C2 0.3435(4) 0.04494(16) 1.01339(10) 0.0455(6) Uani d . 1
O O3 1.3243(4) -0.48321(15) 0.88381(11) 0.0861(7) Uani d . 1
C C3 0.3276(5) 0.09645(19) 1.06019(10) 0.0547(7) Uani d . 1
H H3 0.2119 0.0842 1.0854 0.066 Uiso calc R 1
C C4 0.4842(5) 0.16609(19) 1.06926(11) 0.0577(7) Uani d . 1
H H4 0.4748 0.2014 1.1006 0.069 Uiso calc R 1
O O4 1.0979(4) -0.52579(15) 0.82074(10) 0.0899(8) Uani d . 1
O O5 0.2763(3) 0.15387(12) 0.87355(7) 0.0539(5) Uani d . 1
C C5 0.6543(5) 0.18308(17) 1.03177(11) 0.0579(7) Uani d . 1
H H5 0.7629 0.2291 1.0381 0.070 Uiso calc R 1
O O6 0.3946(3) -0.15459(12) 0.86491(8) 0.0600(5) Uani d . 1
C C6 0.6646(5) 0.13198(16) 0.98459(11) 0.0529(6) Uani d . 1
H H6 0.7804 0.1448 0.9595 0.063 Uiso calc R 1
C C7 0.5114(5) 0.00640(16) 0.92113(10) 0.0426(6) Uani d . 1
H H7 0.348(4) -0.0088(14) 0.9118(9) 0.033(6) Uiso d . 1
C C8 0.6119(5) 0.05793(15) 0.87311(10) 0.0464(6) Uani d . 1
H H8A 0.7683 0.0773 0.8819 0.056 Uiso calc R 1
H H8B 0.6211 0.0164 0.8424 0.056 Uiso calc R 1
C C9 0.4726(4) 0.14082(16) 0.85712(9) 0.0422(6) Uani d . 1
C C10 0.5823(4) 0.20952(15) 0.81962(9) 0.0407(5) Uani d . 1
C C11 0.4747(5) 0.29407(16) 0.81269(10) 0.0481(6) Uani d . 1
H H11 0.3350 0.3059 0.8302 0.058 Uiso calc R 1
C C12 0.5721(5) 0.36068(18) 0.78027(11) 0.0514(7) Uani d . 1
H H12 0.4993 0.4172 0.7759 0.062 Uiso calc R 1
C C13 0.7771(4) 0.34277(17) 0.75460(10) 0.0450(6) Uani d . 1
C C14 0.8869(5) 0.25960(18) 0.75956(11) 0.0524(7) Uani d . 1
H H14 1.0244 0.2481 0.7411 0.063 Uiso calc R 1
C C15 0.7900(4) 0.19363(17) 0.79233(10) 0.0498(6) Uani d . 1
H H15 0.8644 0.1373 0.7964 0.060 Uiso calc R 1
C C16 0.6447(5) -0.08479(15) 0.92921(10) 0.0480(6) Uani d . 1
H H16A 0.8091 -0.0732 0.9246 0.058 Uiso calc R 1
H H16B 0.6209 -0.1059 0.9661 0.058 Uiso calc R 1
C C17 0.5731(4) -0.16003(16) 0.89084(10) 0.0416(6) Uani d . 1
C C18 0.7252(4) -0.24306(15) 0.88453(9) 0.0404(6) Uani d . 1
C C19 0.9283(5) -0.25536(17) 0.91411(11) 0.0507(7) Uani d . 1
H H19 0.9709 -0.2119 0.9399 0.061 Uiso calc R 1
C C20 1.0674(5) -0.33144(17) 0.90554(11) 0.0540(7) Uani d . 1
H H20 1.2027 -0.3400 0.9254 0.065 Uiso calc R 1
C C21 1.0006(5) -0.39389(16) 0.86705(10) 0.0461(6) Uani d . 1
C C22 0.8000(4) -0.38491(17) 0.83774(11) 0.0519(7) Uani d . 1
H H22 0.7577 -0.4292 0.8124 0.062 Uiso calc R 1
C C23 0.6619(5) -0.30870(15) 0.84658(10) 0.0485(6) Uani d . 1
H H23 0.5256 -0.3014 0.8269 0.058 Uiso calc R 1

loop_
_atom_site_aniso_label
_atom_site_aniso_U_11
_atom_site_aniso_U_22
_atom_site_aniso_U_33
_atom_site_aniso_U_12
_atom_site_aniso_U_13
_atom_site_aniso_U_23
Cl1 0.0657(5) 0.0807(5) 0.0665(5) -0.0295(4) -0.0009(4) -0.0079(4)
N1 0.0623(16) 0.0544(14) 0.0478(13) -0.0109(12) 0.0008(12) -0.0013(11)
O1 0.0858(15) 0.0492(11) 0.0710(13) -0.0045(11) -0.0028(11) 0.0106(10)
C1 0.0515(14) 0.0298(12) 0.0438(13) 0.0048(11) -0.0056(12) -0.0023(10)
N2 0.0519(14) 0.0475(13) 0.0662(15) 0.0112(12) 0.0025(12) -0.0030(11)
O2 0.0703(14) 0.0766(14) 0.0731(14) -0.0130(12) 0.0215(12) 0.0077(11)
C2 0.0441(14) 0.0443(13) 0.0480(14) -0.0033(12) -0.0053(11) -0.0026(11)
O3 0.0612(14) 0.0679(14) 0.129(2) 0.0205(12) -0.0244(15) -0.0188(13)
C3 0.0554(16) 0.0633(17) 0.0454(15) 0.0035(15) -0.0003(13) -0.0060(13)
C4 0.0705(19) 0.0514(16) 0.0511(16) 0.0086(15) -0.0091(15) -0.0125(13)
O4 0.1016(19) 0.0791(15) 0.0890(16) 0.0401(14) -0.0193(14) -0.0384(13)
O5 0.0524(11) 0.0470(10) 0.0623(11) 0.0093(9) 0.0068(9) 0.0046(9)
C5 0.0703(19) 0.0419(14) 0.0617(17) -0.0075(14) -0.0116(15) -0.0106(12)
O6 0.0604(12) 0.0452(10) 0.0743(12) 0.0079(9) -0.0195(10) -0.0118(9)
C6 0.0603(16) 0.0429(13) 0.0554(15) -0.0083(13) 0.0026(13) -0.0041(11)
C7 0.0501(16) 0.0334(12) 0.0442(13) 0.0051(11) -0.0046(12) -0.0044(10)
C8 0.0589(16) 0.0358(12) 0.0446(13) 0.0095(12) 0.0057(12) -0.0023(10)
C9 0.0487(16) 0.0383(13) 0.0396(13) 0.0071(11) -0.0011(11) -0.0048(10)
C10 0.0452(14) 0.0347(12) 0.0423(13) 0.0064(11) -0.0011(11) -0.0043(10)
C11 0.0481(15) 0.0425(14) 0.0538(15) 0.0116(12) 0.0048(13) 0.0014(12)
C12 0.0538(16) 0.0413(14) 0.0590(16) 0.0074(12) 0.0029(13) 0.0060(12)
C13 0.0490(15) 0.0457(14) 0.0404(13) -0.0031(12) 0.0014(11) -0.0017(11)
C14 0.0491(16) 0.0538(15) 0.0542(15) 0.0073(13) 0.0102(13) -0.0013(12)
C15 0.0536(16) 0.0411(13) 0.0547(15) 0.0156(12) 0.0071(13) -0.0016(12)
C16 0.0590(16) 0.0379(13) 0.0472(14) 0.0056(12) -0.0103(13) -0.0033(10)
C17 0.0441(14) 0.0344(13) 0.0463(13) -0.0007(11) -0.0027(12) 0.0014(10)
C18 0.0455(14) 0.0314(12) 0.0444(13) -0.0014(10) 0.0000(11) -0.0002(10)
C19 0.0560(18) 0.0401(14) 0.0561(15) 0.0037(12) -0.0086(13) -0.0078(12)
C20 0.0505(16) 0.0444(15) 0.0670(17) 0.0071(13) -0.0086(13) -0.0008(13)
C21 0.0488(15) 0.0355(13) 0.0542(15) 0.0058(12) 0.0055(13) -0.0010(12)
C22 0.0526(16) 0.0407(14) 0.0625(17) 0.0014(12) -0.0043(13) -0.0114(12)
C23 0.0515(16) 0.0385(13) 0.0554(15) 0.0044(12) -0.0072(13) -0.0067(11)

loop_
_atom_type_symbol
_atom_type_description
_atom_type_scat_dispersion_real
_atom_type_scat_dispersion_imag
_atom_type_scat_source
C C 0.0033 0.0016 'International Tables Vol C Tables 4.2.6.8 and 6.1.1.4'
H H 0.0000 0.0000 'International Tables Vol C Tables 4.2.6.8 and 6.1.1.4'
N N 0.0061 0.0033 'International Tables Vol C Tables 4.2.6.8 and 6.1.1.4'
O O 0.0106 0.0060 'International Tables Vol C Tables 4.2.6.8 and 6.1.1.4'
Cl Cl 0.1484 0.1585 'International Tables Vol C Tables 4.2.6.8 and 6.1.1.4'

loop_
_geom_angle_atom_site_label_1
_geom_angle_atom_site_label_2
_geom_angle_atom_site_label_3
_geom_angle
O1 N1 O2 123.9(2)
O1 N1 C13 118.5(2)
O2 N1 C13 117.6(2)
C2 C1 C6 115.9(2)
C2 C1 C7 121.3(2)
C6 C1 C7 122.8(2)
O4 N2 O3 123.2(2)
O4 N2 C21 118.0(2)
O3 N2 C21 118.8(2)
C3 C2 C1 122.9(2)
C3 C2 Cl1 117.1(2)
C1 C2 Cl1 120.01(18)
C4 C3 C2 119.5(3)
C4 C3 H3 120.2
C2 C3 H3 120.2
C5 C4 C3 119.5(2)
C5 C4 H4 120.2
C3 C4 H4 120.2
C4 C5 C6 120.2(3)
C4 C5 H5 119.9
C6 C5 H5 119.9
C5 C6 C1 122.0(3)
C5 C6 H6 119.0
C1 C6 H6 119.0
C8 C7 C1 114.0(2)
C8 C7 C16 109.6(2)
C1 C7 C16 110.70(19)
C8 C7 H7 106.9(13)
C1 C7 H7 107.4(13)
C16 C7 H7 108.0(12)
C9 C8 C7 113.4(2)
C9 C8 H8A 108.9
C7 C8 H8A 108.9
C9 C8 H8B 108.9
C7 C8 H8B 108.9
H8A C8 H8B 107.7
O5 C9 C8 122.4(2)
O5 C9 C10 119.6(2)
C8 C9 C10 118.1(2)
C11 C10 C15 118.2(2)
C11 C10 C9 118.5(2)
C15 C10 C9 123.3(2)
C12 C11 C10 120.8(2)
C12 C11 H11 119.6
C10 C11 H11 119.6
C13 C12 C11 119.2(2)
C13 C12 H12 120.4
C11 C12 H12 120.4
C12 C13 C14 121.8(2)
C12 C13 N1 119.2(2)
C14 C13 N1 119.0(2)
C13 C14 C15 118.7(2)
C13 C14 H14 120.6
C15 C14 H14 120.6
C14 C15 C10 121.2(2)
C14 C15 H15 119.4
C10 C15 H15 119.4
C17 C16 C7 113.9(2)
C17 C16 H16A 108.8
C7 C16 H16A 108.8
C17 C16 H16B 108.8
C7 C16 H16B 108.8
H16A C16 H16B 107.7
O6 C17 C18 119.6(2)
O6 C17 C16 121.1(2)
C18 C17 C16 119.3(2)
C23 C18 C19 119.2(2)
C23 C18 C17 118.0(2)
C19 C18 C17 122.8(2)
C20 C19 C18 120.7(2)
C20 C19 H19 119.6
C18 C19 H19 119.6
C21 C20 C19 118.3(2)
C21 C20 H20 120.9
C19 C20 H20 120.9
C20 C21 C22 122.7(2)
C20 C21 N2 118.4(2)
C22 C21 N2 118.9(2)
C21 C22 C23 118.7(2)
C21 C22 H22 120.7
C23 C22 H22 120.7
C22 C23 C18 120.5(2)
C22 C23 H23 119.8
C18 C23 H23 119.8

loop_
_geom_bond_atom_site_label_1
_geom_bond_atom_site_label_2
_geom_bond_distance
Cl1 C2 1.749(2)
N1 O1 1.222(3)
N1 O2 1.228(3)
N1 C13 1.473(3)
C1 C2 1.385(3)
C1 C6 1.393(3)
C1 C7 1.525(3)
N2 O4 1.208(3)
N2 O3 1.208(3)
N2 C21 1.474(3)
C2 C3 1.380(3)
C3 C4 1.376(4)
C3 H3 0.9300
C4 C5 1.371(4)
C4 H4 0.9300
O5 C9 1.218(3)
C5 C6 1.383(4)
C5 H5 0.9300
O6 C17 1.215(3)
C6 H6 0.9300
C7 C8 1.517(3)
C7 C16 1.546(3)
C7 H7 0.99(2)
C8 C9 1.502(3)
C8 H8A 0.9700
C8 H8B 0.9700
C9 C10 1.502(3)
C10 C11 1.388(3)
C10 C15 1.394(3)
C11 C12 1.376(3)
C11 H11 0.9300
C12 C13 1.367(3)
C12 H12 0.9300
C13 C14 1.371(3)
C14 C15 1.374(3)
C14 H14 0.9300
C15 H15 0.9300
C16 C17 1.505(3)
C16 H16A 0.9700
C16 H16B 0.9700
C17 C18 1.501(3)
C18 C23 1.386(3)
C18 C19 1.392(4)
C19 C20 1.383(3)
C19 H19 0.9300
C20 C21 1.370(4)
C20 H20 0.9300
C21 C22 1.371(4)
C22 C23 1.382(3)
C22 H22 0.9300
C23 H23 0.9300

loop_
_geom_torsion_atom_site_label_1
_geom_torsion_atom_site_label_2
_geom_torsion_atom_site_label_3
_geom_torsion_atom_site_label_4
_geom_torsion
C6 C1 C2 C3 3.2(4)
C7 C1 C2 C3 -177.0(2)
C6 C1 C2 Cl1 -175.93(18)
C7 C1 C2 Cl1 3.9(3)
C1 C2 C3 C4 -2.3(4)
Cl1 C2 C3 C4 176.9(2)
C2 C3 C4 C5 -0.2(4)
C3 C4 C5 C6 1.6(4)
C4 C5 C6 C1 -0.5(4)
C2 C1 C6 C5 -1.8(4)
C7 C1 C6 C5 178.4(2)
C2 C1 C7 C8 152.4(2)
C6 C1 C7 C8 -27.8(3)
C2 C1 C7 C16 -83.5(3)
C6 C1 C7 C16 96.2(3)
C1 C7 C8 C9 -63.5(3)
C16 C7 C8 C9 171.8(2)
C7 C8 C9 O5 -14.3(3)
C7 C8 C9 C10 165.5(2)
O5 C9 C10 C11 11.8(3)
C8 C9 C10 C11 -168.0(2)
O5 C9 C10 C15 -169.8(2)
C8 C9 C10 C15 10.4(3)
C15 C10 C11 C12 -0.8(4)
C9 C10 C11 C12 177.7(2)
C10 C11 C12 C13 0.2(4)
C11 C12 C13 C14 1.0(4)
C11 C12 C13 N1 -177.8(2)
O1 N1 C13 C12 0.5(4)
O2 N1 C13 C12 178.6(2)
O1 N1 C13 C14 -178.4(2)
O2 N1 C13 C14 -0.3(3)
C12 C13 C14 C15 -1.6(4)
N1 C13 C14 C15 177.3(2)
C13 C14 C15 C10 0.9(4)
C11 C10 C15 C14 0.2(4)
C9 C10 C15 C14 -178.2(2)
C8 C7 C16 C17 -79.1(3)
C1 C7 C16 C17 154.3(2)
C7 C16 C17 O6 -15.2(4)
C7 C16 C17 C18 164.8(2)
O6 C17 C18 C23 3.7(3)
C16 C17 C18 C23 -176.3(2)
O6 C17 C18 C19 -177.9(2)
C16 C17 C18 C19 2.1(4)
C23 C18 C19 C20 0.7(4)
C17 C18 C19 C20 -177.7(2)
C18 C19 C20 C21 0.3(4)
C19 C20 C21 C22 -1.4(4)
C19 C20 C21 N2 177.4(2)
O4 N2 C21 C20 -177.2(3)
O3 N2 C21 C20 4.6(4)
O4 N2 C21 C22 1.7(4)
O3 N2 C21 C22 -176.5(3)
C20 C21 C22 C23 1.4(4)
N2 C21 C22 C23 -177.4(2)
C21 C22 C23 C18 -0.3(4)
C19 C18 C23 C22 -0.7(4)
C17 C18 C23 C22 177.7(2)

loop_
_cod_related_entry_id
_cod_related_entry_database
_cod_related_entry_code
1 ChemSpider 12280394
